data_4323935
loop_
_publ_author_name
'Isak Vernik'
'Dennis V. Stynes'

_publ_contact_author
;
 Dennis V. Stynes
 York University
 North York
 Ontario
 Canada
 M3J 1P3
;
_publ_section_title
;
 Stereochemistry of Boron-Functionalized (Dioximato)iron(II) Complexes.
 Control of Nonbonded Interactions on Soft Conformational Surfaces
;
_journal_name_full 'Inorganic Chemistry'
_journal_page_first 6210
_journal_page_last 6220
_journal_paper_doi 10.1021/ic9602761
_journal_volume 35
_journal_year 1996
_chemical_formula_sum 'C14 H30 B2 F4 Fe N6 O4'
_chemical_formula_weight 499.91
_chemical_name_common '[Fe((DMG)BF2)2(i-pr-NH2)2]'
_chemical_name_systematic
; 
 bis(isopropylamine)bis(dimethylglyoximato(difluoroborato))iron(II)
;
_space_group_IT_number 2
_symmetry_cell_setting triclinic
_symmetry_space_group_name_Hall '-P 1'
_symmetry_space_group_name_H-M 'P -1'
_atom_sites_solution_hydrogens geom
_atom_sites_solution_primary direct
_atom_sites_solution_secondary difmap
_audit_creation_method SHELXL
_cell_angle_alpha 89.970(10)
_cell_angle_beta 79.210(10)
_cell_angle_gamma 72.230(10)
_cell_formula_units_Z 2
_cell_length_a 9.688(2)
_cell_length_b 10.4640(10)
_cell_length_c 11.8230(10)
_cell_measurement_reflns_used 39
_cell_measurement_temperature 293(2)
_cell_measurement_theta_max 12.484
_cell_measurement_theta_min 5.304
_cell_volume 1119.1(3)
_computing_structure_refinement 'SHELXL-93 (Sheldrick, 1993)'
_computing_structure_solution 'SHELXS-86 (Sheldrick, 1990)'
_diffrn_ambient_temperature 293(2)
_diffrn_radiation_monochromator graphite
_diffrn_radiation_source 'fine-focus sealed tube'
_diffrn_radiation_type MoK\a
_diffrn_radiation_wavelength 0.71073
_diffrn_reflns_av_R_equivalents 0.0154
_diffrn_reflns_av_sigmaI/netI 0.0275
_diffrn_reflns_limit_h_max 13
_diffrn_reflns_limit_h_min -1
_diffrn_reflns_limit_k_max 14
_diffrn_reflns_limit_k_min -14
_diffrn_reflns_limit_l_max 16
_diffrn_reflns_limit_l_min -16
_diffrn_reflns_number 7609
_diffrn_reflns_theta_max 30.00
_diffrn_reflns_theta_min 1.76
_exptl_absorpt_coefficient_mu 0.739
_exptl_absorpt_correction_T_max 0.820
_exptl_absorpt_correction_T_min 1.00
_exptl_absorpt_correction_type PSI
_exptl_crystal_colour RED
_exptl_crystal_density_diffrn 1.483
_exptl_crystal_description PRISMS
_exptl_crystal_F_000 520
_exptl_crystal_size_max 0.6
_exptl_crystal_size_mid 0.5
_exptl_crystal_size_min 0.15
_refine_diff_density_max 0.532
_refine_diff_density_min -0.465
_refine_diff_density_rms 0.070
_refine_ls_extinction_method none
_refine_ls_goodness_of_fit_all 1.063
_refine_ls_goodness_of_fit_obs 1.072
_refine_ls_matrix_type full
_refine_ls_number_parameters 312
_refine_ls_number_reflns 6532
_refine_ls_number_restraints 6
_refine_ls_restrained_S_all 1.064
_refine_ls_restrained_S_obs 1.073
_refine_ls_R_factor_all 0.0494
_refine_ls_R_factor_obs 0.0398
_refine_ls_shift/esd_max -0.410
_refine_ls_shift/esd_mean 0.089
_refine_ls_structure_factor_coef Fsqd
_refine_ls_weighting_details 'w=1/[\s^2^(Fo^2^)+(0.0549P)^2^+0.4448P] where P=(Fo^2^+2Fc^2^)/3'
_refine_ls_weighting_scheme calc
_refine_ls_wR_factor_all 0.1172
_refine_ls_wR_factor_obs 0.1080
_reflns_number_observed 5493
_reflns_number_total 6532
_reflns_observed_criterion >4sigma(I)
_cod_data_source_file ic9602761_10.cif
_cod_data_source_block 17
_cod_depositor_comments
;
The following automatic conversions were performed:

'_refine_ls_weighting_scheme' value 'calc
w=1/[\s^2^(Fo^2^)+(0.0549P)^2^+0.4448P] where P=(Fo^2^+2Fc^2^)/3' was
changed to 'calc'. New tag '_refine_ls_weighting_details' was
created. The value of the new tag was set to
'w=1/[\s^2^(Fo^2^)+(0.0549P)^2^+0.4448P] where P=(Fo^2^+2Fc^2^)/3'.

Automatic conversion script
Id: cif_fix_values 3143 2015-03-26 13:38:13Z robertas 
;
_cod_database_code 4323935

loop_
_symmetry_equiv_pos_as_xyz
'x, y, z'
'-x, -y, -z'

loop_
_atom_site_aniso_label
_atom_site_aniso_U_11
_atom_site_aniso_U_22
_atom_site_aniso_U_33
_atom_site_aniso_U_23
_atom_site_aniso_U_13
_atom_site_aniso_U_12
Fe1 0.02577(15) 0.02383(15) 0.0361(2) 0.00479(11) -0.01100(12) -0.00749(11)
N1 0.0304(6) 0.0317(7) 0.0412(7) 0.0054(5) -0.0118(6) -0.0115(5)
N2 0.0350(7) 0.0257(6) 0.0399(7) 0.0040(5) -0.0124(6) -0.0091(5)
O1 0.0370(7) 0.0385(7) 0.0673(9) 0.0049(6) -0.0190(6) -0.0186(5)
O2 0.0511(8) 0.0288(6) 0.0629(9) 0.0095(6) -0.0249(7) -0.0185(6)
C1 0.0290(7) 0.0388(9) 0.0387(8) 0.0061(7) -0.0100(6) -0.0073(6)
C2 0.0356(8) 0.0289(7) 0.0348(8) 0.0041(6) -0.0093(6) -0.0039(6)
C5 0.0309(9) 0.0544(12) 0.0697(14) 0.0093(10) -0.0196(9) -0.0080(8)
C6 0.0508(11) 0.0308(8) 0.0551(11) 0.0059(8) -0.0185(9) 0.0013(8)
B1 0.0520(12) 0.0335(10) 0.0641(14) 0.0037(9) -0.0267(11) -0.0184(9)
F1 0.0709(9) 0.0527(7) 0.0545(8) -0.0084(6) -0.0250(7) -0.0107(6)
F4 0.0813(10) 0.0437(7) 0.1239(14) 0.0134(8) -0.0544(10) -0.0369(7)
N5 0.0344(7) 0.0386(8) 0.0400(8) 0.0074(6) -0.0097(6) -0.0070(6)
C50 0.0387(9) 0.0410(9) 0.0432(10) 0.0069(7) -0.0037(7) -0.0018(8)
C51 0.075(2) 0.092(2) 0.0465(13) -0.0078(13) -0.0021(12) -0.010(2)
C52 0.0554(14) 0.082(2) 0.083(2) 0.0080(15) 0.0041(13) -0.0325(14)
Fe1A 0.0377(2) 0.0270(2) 0.0286(2) 0.00161(11) -0.00661(12) -0.01051(13)
N1A 0.0479(8) 0.0298(7) 0.0358(7) 0.0029(5) -0.0076(6) -0.0138(6)
N2A 0.0419(8) 0.0348(7) 0.0348(7) 0.0057(6) -0.0082(6) -0.0129(6)
O1A 0.0651(9) 0.0341(7) 0.0483(8) 0.0024(6) -0.0025(7) -0.0230(7)
O2A 0.0464(7) 0.0418(7) 0.0518(8) 0.0118(6) -0.0046(6) -0.0191(6)
C1A 0.0490(10) 0.0314(8) 0.0379(9) 0.0019(7) -0.0099(7) -0.0065(7)
C2A 0.0399(9) 0.0394(9) 0.0378(9) 0.0042(7) -0.0074(7) -0.0056(7)
C5A 0.0669(14) 0.0322(9) 0.0542(12) -0.0005(8) -0.0051(10) -0.0033(9)
C6A 0.0439(11) 0.0546(13) 0.0591(13) 0.0050(10) 0.0027(10) -0.0022(10)
B1A 0.0566(13) 0.0368(10) 0.0455(11) 0.0093(8) -0.0055(10) -0.0203(10)
F1A 0.0677(8) 0.0532(7) 0.0461(6) 0.0154(6) -0.0156(6) -0.0138(6)
F4A 0.0850(10) 0.0503(8) 0.0764(10) 0.0121(7) 0.0038(8) -0.0381(8)
N5A 0.0537(10) 0.0529(10) 0.0412(8) -0.0020(7) -0.0169(7) -0.0157(8)
C50A 0.059(3) 0.057(3) 0.051(3) -0.006(2) -0.027(2) 0.014(3)
C51A 0.054(3) 0.108(5) 0.077(4) -0.007(4) -0.024(3) 0.003(3)
C52A 0.070(4) 0.128(6) 0.091(5) -0.034(4) -0.041(4) -0.002(4)
C50B 0.065(3) 0.029(2) 0.056(3) 0.005(2) -0.034(2) -0.001(2)
C51B 0.061(4) 0.188(10) 0.085(5) 0.032(6) -0.032(4) -0.052(6)
C52B 0.084(4) 0.073(3) 0.055(3) 0.017(2) -0.042(3) -0.024(3)

loop_
_atom_site_label
_atom_site_type_symbol
_atom_site_fract_x
_atom_site_fract_y
_atom_site_fract_z
_atom_site_U_iso_or_equiv
_atom_site_thermal_displace_type
_atom_site_occupancy
_atom_site_calc_flag
_atom_site_refinement_flags
_atom_site_disorder_group
Fe1 Fe 0.0000 0.0000 0.0000 0.02796(9) Uani 1 d S .
N1 N 0.1848(2) -0.00808(14) 0.03407(13) 0.0333(3) Uani 1 d . .
N2 N 0.0798(2) -0.18835(14) 0.00194(13) 0.0329(3) Uani 1 d . .
O1 O 0.23235(15) 0.10183(14) 0.04642(14) 0.0448(3) Uani 1 d . .
O2 O -0.0008(2) -0.27551(13) -0.00375(14) 0.0443(3) Uani 1 d . .
C1 C 0.2748(2) -0.1272(2) 0.0451(2) 0.0358(3) Uani 1 d . .
C2 C 0.2098(2) -0.2352(2) 0.02894(15) 0.0342(3) Uani 1 d . .
C5 C 0.4239(2) -0.1532(2) 0.0750(2) 0.0515(5) Uani 1 d . .
H5B H 0.4920(2) -0.2279(2) 0.0262(2) 0.080 Uiso 1 d R .
H5A H 0.4653(2) -0.0805(2) 0.0705(2) 0.080 Uiso 1 d R .
H5C H 0.3978(2) -0.1843(2) 0.1500(2) 0.080 Uiso 1 d R .
C6 C 0.2842(2) -0.3799(2) 0.0457(2) 0.0476(5) Uani 1 d . .
H6A H 0.3148(2) -0.3872(2) 0.1188(2) 0.080 Uiso 1 d R .
H6B H 0.3693(2) -0.4160(2) -0.0146(2) 0.080 Uiso 1 d R .
H6C H 0.2177(2) -0.4314(2) 0.0443(2) 0.080 Uiso 1 d R .
B1 B 0.1128(3) 0.2340(2) 0.0776(2) 0.0466(5) Uani 1 d . .
F1 F 0.0397(2) 0.23163(14) 0.19234(12) 0.0596(3) Uani 1 d . .
F4 F 0.1860(2) 0.32800(14) 0.0689(2) 0.0743(5) Uani 1 d . .
N5 N 0.0705(2) -0.0022(2) -0.17598(13) 0.0383(3) Uani 1 d . .
H5NA H 0.0345(2) 0.0783(2) -0.19522(13) 0.058(7) Uiso 1 d R .
H5NB H 0.0325(2) -0.0515(2) -0.20241(13) 0.064(8) Uiso 1 d R .
C50 C 0.2255(2) -0.0590(2) -0.2407(2) 0.0440(4) Uani 1 d . .
H50A H 0.2699(2) -0.1333(2) -0.2009(2) 0.049 Uiso 1 d R .
C51 C 0.2271(4) -0.1047(3) -0.3629(2) 0.0763(8) Uani 1 d . .
H51A H 0.3267(4) -0.1414(3) -0.4054(2) 0.080 Uiso 1 d R .
H51B H 0.1729(4) -0.0294(3) -0.3998(2) 0.080 Uiso 1 d R .
H51C H 0.1762(4) -0.1707(3) -0.3589(2) 0.080 Uiso 1 d R .
C52 C 0.3044(3) 0.0443(3) -0.2418(3) 0.0736(8) Uani 1 d . .
H52I H 0.4024(3) 0.0081(3) -0.2871(3) 0.080 Uiso 1 d R .
H52G H 0.2524(3) 0.1232(3) -0.2760(3) 0.080 Uiso 1 d R .
H52H H 0.3113(3) 0.0685(3) -0.1652(3) 0.080 Uiso 1 d R .
Fe1A Fe 0.0000 0.5000 0.5000 0.03099(9) Uani 1 d S .
N1A N 0.0623(2) 0.31075(15) 0.47805(13) 0.0375(3) Uani 1 d . .
N2A N 0.1751(2) 0.4772(2) 0.39076(13) 0.0369(3) Uani 1 d . .
O1A O -0.0221(2) 0.23165(14) 0.52540(13) 0.0486(3) Uani 1 d . .
O2A O 0.2329(2) 0.57966(14) 0.35623(13) 0.0461(3) Uani 1 d . .
C1A C 0.1805(2) 0.2550(2) 0.4010(2) 0.0406(4) Uani 1 d . .
C2A C 0.2505(2) 0.3551(2) 0.3499(2) 0.0406(4) Uani 1 d . .
C5A C 0.2400(3) 0.1082(2) 0.3656(2) 0.0548(5) Uani 1 d . .
H5AC H 0.2654(3) 0.0960(2) 0.2830(2) 0.080 Uiso 1 d R .
H5AB H 0.1668(3) 0.0656(2) 0.3944(2) 0.080 Uiso 1 d R .
H5AA H 0.3267(3) 0.0696(2) 0.3975(2) 0.080 Uiso 1 d R .
C6A C 0.3917(3) 0.3193(3) 0.2625(2) 0.0573(6) Uani 1 d . .
H6AB H 0.3987(3) 0.2447(3) 0.2121(2) 0.080 Uiso 1 d R .
H6AC H 0.4754(3) 0.2957(3) 0.2995(2) 0.080 Uiso 1 d R .
H6AA H 0.3879(3) 0.3981(3) 0.2201(2) 0.080 Uiso 1 d R .
B1A B 0.1203(3) 0.7150(2) 0.3613(2) 0.0456(5) Uani 1 d . .
F1A F 0.0315(2) 0.71319(14) 0.28031(11) 0.0562(3) Uani 1 d . .
F4A F 0.1995(2) 0.80300(15) 0.33189(14) 0.0693(4) Uani 1 d . .
N5A N 0.1031(2) 0.4976(2) 0.63814(15) 0.0484(4) Uani 1 d D .
H5AF H 0.0386(2) 0.4849(2) 0.69914(15) 0.080 Uiso 0.50 d PR .
H5AG H 0.1035(2) 0.5827(2) 0.64806(15) 0.080 Uiso 0.50 d PR .
H5AD H 0.0801(2) 0.4341(2) 0.68233(15) 0.080 Uiso 0.50 d PR .
H5AE H 0.0537(2) 0.5765(2) 0.67819(15) 0.080 Uiso 0.50 d PR .
C50A C 0.2618(2) 0.4774(5) 0.6397(4) 0.0607(14) Uani 0.50 d PD .
H50B H 0.2861(2) 0.5454(5) 0.5929(4) 0.080 Uiso 0.50 d PR .
C51A C 0.3798(6) 0.3480(6) 0.5921(6) 0.084(2) Uani 0.50 d PD .
H51D H 0.3678(6) 0.3251(6) 0.5167(6) 0.080 Uiso 0.50 d PR .
H51E H 0.4755(6) 0.3591(6) 0.5870(6) 0.080 Uiso 0.50 d PR .
H51F H 0.3713(6) 0.2773(6) 0.6421(6) 0.080 Uiso 0.50 d PR .
C52A C 0.2845(8) 0.5096(9) 0.7582(5) 0.100(3) Uani 0.50 d PD .
H52A H 0.2108(8) 0.5918(9) 0.7911(5) 0.080 Uiso 0.50 d PR .
H52B H 0.2767(8) 0.4377(9) 0.8069(5) 0.080 Uiso 0.50 d PR .
H52C H 0.3809(8) 0.5195(9) 0.7518(5) 0.080 Uiso 0.50 d PR .
C50B C 0.2502(3) 0.4133(4) 0.6567(3) 0.0505(11) Uani 0.50 d PD .
H50C H 0.2717(3) 0.3234(4) 0.6249(3) 0.080 Uiso 0.50 d PR .
C51B C 0.3630(8) 0.4758(10) 0.5959(7) 0.106(3) Uani 0.50 d PD .
H51G H 0.3634(8) 0.4741(10) 0.5147(7) 0.080 Uiso 0.50 d PR .
H51H H 0.3377(8) 0.5672(10) 0.6255(7) 0.080 Uiso 0.50 d PR .
H51I H 0.4593(8) 0.4262(10) 0.6089(7) 0.080 Uiso 0.50 d PR .
C52B C 0.2414(7) 0.4103(6) 0.7855(3) 0.0667(14) Uani 0.50 d PD .
H52D H 0.1688(7) 0.3696(6) 0.8205(3) 0.080 Uiso 0.50 d PR .
H52E H 0.3364(7) 0.3600(6) 0.8005(3) 0.080 Uiso 0.50 d PR .
H52F H 0.2147(7) 0.5010(6) 0.8171(3) 0.080 Uiso 0.50 d PR .

loop_
_atom_type_symbol
_atom_type_description
_atom_type_scat_dispersion_real
_atom_type_scat_dispersion_imag
_atom_type_scat_source
C C 0.0033 0.0016 'International Tables Vol C Tables 4.2.6.8 and 6.1.1.4'
H H 0.0000 0.0000 'International Tables Vol C Tables 4.2.6.8 and 6.1.1.4'
B B 0.0013 0.0007 'International Tables Vol C Tables 4.2.6.8 and 6.1.1.4'
N N 0.0061 0.0033 'International Tables Vol C Tables 4.2.6.8 and 6.1.1.4'
O O 0.0106 0.0060 'International Tables Vol C Tables 4.2.6.8 and 6.1.1.4'
F F 0.0171 0.0103 'International Tables Vol C Tables 4.2.6.8 and 6.1.1.4'
Fe Fe 0.3463 0.8444 'International Tables Vol C Tables 4.2.6.8 and 6.1.1.4'

loop_
_geom_angle_atom_site_label_1
_geom_angle_atom_site_label_2
_geom_angle_atom_site_label_3
_geom_angle
_geom_angle_site_symmetry_1
_geom_angle_site_symmetry_3
_geom_angle_publ_flag
N1 Fe1 N1 180.0 2 . ?
N1 Fe1 N2 81.44(6) 2 2 ?
N1 Fe1 N2 98.56(6) . 2 ?
N1 Fe1 N2 98.56(6) 2 . ?
N1 Fe1 N2 81.44(6) . . ?
N2 Fe1 N2 180.0 2 . ?
N1 Fe1 N5 85.73(6) 2 . ?
N1 Fe1 N5 94.27(6) . . ?
N2 Fe1 N5 87.25(6) 2 . ?
N2 Fe1 N5 92.75(6) . . ?
N1 Fe1 N5 94.27(6) 2 2 ?
N1 Fe1 N5 85.73(6) . 2 ?
N2 Fe1 N5 92.75(6) 2 2 ?
N2 Fe1 N5 87.25(6) . 2 ?
N5 Fe1 N5 180.0 . 2 ?
C1 N1 O1 117.97(14) . . ?
C1 N1 Fe1 117.16(12) . . ?
O1 N1 Fe1 124.86(11) . . ?
C2 N2 O2 118.36(14) . . ?
C2 N2 Fe1 117.21(12) . . ?
O2 N2 Fe1 123.44(11) . . ?
N1 O1 B1 115.72(14) . . ?
N2 O2 B1 114.59(14) . 2 ?
N1 C1 C2 112.05(15) . . ?
N1 C1 C5 124.8(2) . . ?
C2 C1 C5 123.1(2) . . ?
N2 C2 C1 112.00(14) . . ?
N2 C2 C6 124.8(2) . . ?
C1 C2 C6 123.2(2) . . ?
F4 B1 F1 110.9(2) . . ?
F4 B1 O2 106.6(2) . 2 ?
F1 B1 O2 108.7(2) . 2 ?
F4 B1 O1 104.8(2) . . ?
F1 B1 O1 108.0(2) . . ?
O2 B1 O1 117.8(2) 2 . ?
C50 N5 Fe1 126.19(12) . . ?
N5 C50 C52 109.8(2) . . ?
N5 C50 C51 110.3(2) . . ?
C52 C50 C51 110.6(2) . . ?
N2A Fe1A N2A 180.0 . 2_566 ?
N2A Fe1A N1A 81.32(7) . . ?
N2A Fe1A N1A 98.68(7) 2_566 . ?
N2A Fe1A N1A 98.68(7) . 2_566 ?
N2A Fe1A N1A 81.32(7) 2_566 2_566 ?
N1A Fe1A N1A 180.0 . 2_566 ?
N2A Fe1A N5A 86.76(7) . 2_566 ?
N2A Fe1A N5A 93.24(7) 2_566 2_566 ?
N1A Fe1A N5A 86.41(7) . 2_566 ?
N1A Fe1A N5A 93.59(7) 2_566 2_566 ?
N2A Fe1A N5A 93.24(7) . . ?
N2A Fe1A N5A 86.76(7) 2_566 . ?
N1A Fe1A N5A 93.59(7) . . ?
N1A Fe1A N5A 86.41(7) 2_566 . ?
N5A Fe1A N5A 180.0 2_566 . ?
C1A N1A O1A 118.2(2) . . ?
C1A N1A Fe1A 117.36(13) . . ?
O1A N1A Fe1A 123.61(12) . . ?
C2A N2A O2A 118.1(2) . . ?
C2A N2A Fe1A 117.30(13) . . ?
O2A N2A Fe1A 124.45(12) . . ?
N1A O1A B1A 114.82(14) . 2_566 ?
N2A O2A B1A 114.53(15) . . ?
N1A C1A C2A 111.8(2) . . ?
N1A C1A C5A 124.9(2) . . ?
C2A C1A C5A 123.3(2) . . ?
N2A C2A C1A 112.1(2) . . ?
N2A C2A C6A 124.2(2) . . ?
C1A C2A C6A 123.7(2) . . ?
F4A B1A F1A 110.4(2) . . ?
F4A B1A O1A 106.0(2) . 2_566 ?
F1A B1A O1A 108.4(2) . 2_566 ?
F4A B1A O2A 105.5(2) . . ?
F1A B1A O2A 108.7(2) . . ?
O1A B1A O2A 117.6(2) 2_566 . ?
C50B N5A C50A 28.6(2) . . ?
C50B N5A Fe1A 130.7(2) . . ?
C50A N5A Fe1A 129.8(2) . . ?
C50B C50A C51B 118.4(7) . . ?
C50B C50A N5A 75.4(2) . . ?
C51B C50A N5A 148.2(6) . . ?
C50B C50A C51A 61.2(5) . . ?
C51B C50A C51A 58.0(6) . . ?
N5A C50A C51A 121.3(4) . . ?
C50B C50A C52A 92.4(7) . . ?
C51B C50A C52A 96.7(6) . . ?
N5A C50A C52A 111.9(4) . . ?
C51A C50A C52A 107.7(4) . . ?
C50B C50A C52B 51.0(5) . . ?
C51B C50A C52B 120.1(5) . . ?
N5A C50A C52B 91.2(3) . . ?
C51A C50A C52B 90.4(4) . . ?
C52A C50A C52B 42.1(4) . . ?
C51B C51A C50B 70.4(3) . . ?
C51B C51A C50A 41.6(3) . . ?
C50B C51A C50A 29.2(2) . . ?
C52B C52A C50A 83.9(5) . . ?
C52B C52A C50B 58.9(3) . . ?
C50A C52A C50B 25.4(2) . . ?
C52B C52A C51B 103.7(5) . . ?
C50A C52A C51B 31.7(2) . . ?
C50B C52A C51B 48.8(2) . . ?
C50A C50B C51A 89.7(5) . . ?
C50A C50B N5A 76.02(15) . . ?
C51A C50B N5A 137.1(4) . . ?
C50A C50B C52B 106.7(6) . . ?
C51A C50B C52B 116.0(4) . . ?
N5A C50B C52B 106.9(3) . . ?
C50A C50B C51B 36.3(5) . . ?
C51A C50B C51B 54.0(5) . . ?
N5A C50B C51B 107.3(4) . . ?
C52B C50B C51B 113.6(5) . . ?
C50A C50B C52A 62.1(5) . . ?
C51A C50B C52A 106.4(4) . . ?
N5A C50B C52A 102.1(3) . . ?
C52B C50B C52A 45.3(4) . . ?
C51B C50B C52A 72.8(5) . . ?
C50A C51B C51A 80.4(5) . . ?
C50A C51B C50B 25.3(3) . . ?
C51A C51B C50B 55.5(3) . . ?
C50A C51B C52A 51.6(5) . . ?
C51A C51B C52A 96.8(5) . . ?
C50B C51B C52A 58.4(4) . . ?
C52A C52B C50B 75.8(4) . . ?
C52A C52B C50A 54.0(3) . . ?
C50B C52B C50A 22.2(2) . . ?

loop_
_geom_bond_atom_site_label_1
_geom_bond_atom_site_label_2
_geom_bond_distance
_geom_bond_site_symmetry_2
_geom_bond_publ_flag
Fe1 N1 1.8846(14) 2 ?
Fe1 N1 1.8846(14) . ?
Fe1 N2 1.8866(14) 2 ?
Fe1 N2 1.8866(14) . ?
Fe1 N5 2.063(2) . ?
Fe1 N5 2.063(2) 2 ?
N1 C1 1.307(2) . ?
N1 O1 1.380(2) . ?
N2 C2 1.304(2) . ?
N2 O2 1.379(2) . ?
O1 B1 1.500(3) . ?
O2 B1 1.482(3) 2 ?
C1 C2 1.480(3) . ?
C1 C5 1.496(2) . ?
C2 C6 1.497(2) . ?
B1 F4 1.371(3) . ?
B1 F1 1.412(3) . ?
B1 O2 1.482(3) 2 ?
N5 C50 1.490(2) . ?
C50 C52 1.502(3) . ?
C50 C51 1.518(3) . ?
Fe1A N2A 1.880(2) . ?
Fe1A N2A 1.880(2) 2_566 ?
Fe1A N1A 1.8883(15) . ?
Fe1A N1A 1.8883(15) 2_566 ?
Fe1A N5A 2.064(2) 2_566 ?
Fe1A N5A 2.064(2) . ?
N1A C1A 1.298(2) . ?
N1A O1A 1.382(2) . ?
N2A C2A 1.303(2) . ?
N2A O2A 1.383(2) . ?
O1A B1A 1.487(3) 2_566 ?
O2A B1A 1.494(3) . ?
C1A C2A 1.483(3) . ?
C1A C5A 1.495(3) . ?
C2A C6A 1.496(3) . ?
B1A F4A 1.374(3) . ?
B1A F1A 1.406(3) . ?
B1A O1A 1.487(3) 2_566 ?
N5A C50B 1.4864(10) . ?
N5A C50A 1.4904(11) . ?
C50A C50B 0.735(6) . ?
C50A C51B 1.015(6) . ?
C50A C51A 1.508(2) . ?
C50A C52A 1.512(2) . ?
C50A C52B 1.859(7) . ?
C51A C51B 1.297(10) . ?
C51A C50B 1.321(6) . ?
C52A C52B 1.254(10) . ?
C52A C50B 1.709(7) . ?
C52A C51B 1.917(10) . ?
C50B C52B 1.509(2) . ?
C50B C51B 1.510(2) . ?
